data_1554261
loop_
_publ_author_name
'Ivanov, Konstantin L.'
'Vatsouro, Ivan M.'
'Bezzubov, Stanislav I.'
'Melnikov, Mikhail Ya.'
'Budynina, Ekaterina M.'

_publ_section_title
;
 Domino construction of a bullataketal core via double bond cleavage in
 activated dihydrofurans
;
_journal_issue 10
_journal_name_full 'Organic Chemistry Frontiers'
_journal_page_first 1655
_journal_paper_doi 10.1039/C8QO00132D
_journal_volume 5
_journal_year 2018
_chemical_formula_moiety 'C15 H21 N O2'
_chemical_formula_sum 'C15 H21 N O2'
_chemical_formula_weight 247.33
_chemical_melting_point_gt 363
_chemical_melting_point_lt 364
_space_group_crystal_system triclinic
_space_group_IT_number 2
_space_group_name_Hall '-P 1'
_space_group_name_H-M_alt 'P -1'
_atom_sites_solution_hydrogens geom
_audit_creation_method SHELXL-2014/7
_audit_update_record
;
2017-09-26 deposited with the CCDC.
2018-03-14 downloaded from the CCDC.
;
_cell_angle_alpha 80.36(4)
_cell_angle_beta 69.86(3)
_cell_angle_gamma 89.98(4)
_cell_formula_units_Z 4
_cell_length_a 10.139(3)
_cell_length_b 10.399(6)
_cell_length_c 14.357(5)
_cell_measurement_reflns_used 25
_cell_measurement_temperature 298(2)
_cell_measurement_theta_max 12
_cell_measurement_theta_min 11
_cell_volume 1398.4(11)
_computing_cell_refinement 'Enraf-Nonius CAD4 Software package'
_computing_data_collection 'Enraf-Nonius CAD4 Software package'
_computing_data_reduction 'XCAD4PC (Harms, 1997)'
_computing_molecular_graphics 'SHELXTL (Sheldrick, 2008)'
_computing_publication_material 'SHELXTL (Sheldrick, 2008)'
_computing_structure_refinement 'SHELXL-2014/7 (Sheldrick, 2014)'
_computing_structure_solution 'SHELXTL (Sheldrick, 2008)'
_diffrn_ambient_temperature 298(2)
_diffrn_measured_fraction_theta_full 1.000
_diffrn_measured_fraction_theta_max 1.000
_diffrn_measurement_device_type 'Enraf-Nonius CAD4'
_diffrn_measurement_method \w
_diffrn_radiation_monochromator graphite
_diffrn_radiation_type MoK\a
_diffrn_radiation_wavelength 0.71073
_diffrn_reflns_av_R_equivalents 0.0549
_diffrn_reflns_av_unetI/netI 0.0685
_diffrn_reflns_Laue_measured_fraction_full 1.000
_diffrn_reflns_Laue_measured_fraction_max 1.000
_diffrn_reflns_limit_h_max 12
_diffrn_reflns_limit_h_min -12
_diffrn_reflns_limit_k_max 12
_diffrn_reflns_limit_k_min -12
_diffrn_reflns_limit_l_max 17
_diffrn_reflns_limit_l_min -17
_diffrn_reflns_number 10972
_diffrn_reflns_point_group_measured_fraction_full 1.000
_diffrn_reflns_point_group_measured_fraction_max 1.000
_diffrn_reflns_theta_full 25.242
_diffrn_reflns_theta_max 25.972
_diffrn_reflns_theta_min 2.144
_diffrn_source 'fine-focus sealed tube'
_diffrn_standards_decay_% 0
_diffrn_standards_interval_time 120
_diffrn_standards_number 2
_exptl_absorpt_coefficient_mu 0.077
_exptl_absorpt_correction_T_max 0.973
_exptl_absorpt_correction_T_min 0.962
_exptl_absorpt_correction_type psi-scan
_exptl_absorpt_process_details 'SHELXTL (Bruker, 2008)'
_exptl_crystal_colour colorless
_exptl_crystal_density_diffrn 1.175
_exptl_crystal_description block
_exptl_crystal_F_000 536
_exptl_crystal_recrystallization_method 'Re-crystallisation from solvent: petroleum ether : ethyl acetate, 3:1'
_exptl_crystal_size_max 0.500
_exptl_crystal_size_mid 0.400
_exptl_crystal_size_min 0.350
_refine_diff_density_max 0.394
_refine_diff_density_min -0.265
_refine_diff_density_rms 0.045
_refine_ls_extinction_method none
_refine_ls_goodness_of_fit_ref 1.010
_refine_ls_hydrogen_treatment constr
_refine_ls_matrix_type full
_refine_ls_number_parameters 340
_refine_ls_number_reflns 5486
_refine_ls_number_restraints 0
_refine_ls_restrained_S_all 1.010
_refine_ls_R_factor_all 0.1410
_refine_ls_R_factor_gt 0.0560
_refine_ls_shift/su_max 0.000
_refine_ls_shift/su_mean 0.000
_refine_ls_structure_factor_coef Fsqd
_refine_ls_weighting_details 'w=1/[\s^2^(Fo^2^)+(0.0636P)^2^+0.4063P] where P=(Fo^2^+2Fc^2^)/3'
_refine_ls_weighting_scheme calc
_refine_ls_wR_factor_gt 0.1299
_refine_ls_wR_factor_ref 0.1632
_reflns_Friedel_coverage 0.000
_reflns_number_gt 2635
_reflns_number_total 5486
_reflns_threshold_expression 'I > 2\s(I)'
_cod_data_source_file c8qo00132d2.cif
_cod_data_source_block 4e
_cod_database_code 1554261
_shelx_shelxl_version_number 2014/7
_shelx_space_group_comment
;
The symmetry employed for this shelxl refinement is uniquely defined
by the following loop, which should always be used as a source of
symmetry information in preference to the above space-group names.
They are only intended as comments.
;
_shelx_estimated_absorpt_t_min 0.962
_shelx_estimated_absorpt_t_max 0.973

loop_
_space_group_symop_operation_xyz
'x, y, z'
'-x, -y, -z'

loop_
_atom_site_label
_atom_site_type_symbol
_atom_site_fract_x
_atom_site_fract_y
_atom_site_fract_z
_atom_site_U_iso_or_equiv
_atom_site_adp_type
_atom_site_occupancy
_atom_site_site_symmetry_order
_atom_site_calc_flag
_atom_site_refinement_flags_posn
_atom_site_refinement_flags_adp
_atom_site_refinement_flags_occupancy
_atom_site_disorder_assembly
_atom_site_disorder_group
N1 N 0.7524(2) 0.2746(2) 0.23183(18) 0.0650(7) Uani 1 1 d . . . . .
O1 O 0.1752(2) 0.5537(2) 0.27616(17) 0.0746(6) Uani 1 1 d . . . . .
O2 O 0.34947(18) 0.51952(16) 0.34689(13) 0.0550(5) Uani 1 1 d . . . . .
C1 C 0.1597(4) 0.6420(4) 0.4215(3) 0.0918(11) Uani 1 1 d . . . . .
H1A H 0.1172 0.5616 0.4656 0.138 Uiso 1 1 calc R U . . .
H1B H 0.0875 0.6962 0.4111 0.138 Uiso 1 1 calc R U . . .
H1C H 0.2134 0.6866 0.4513 0.138 Uiso 1 1 calc R U . . .
C2 C 0.2549(3) 0.6133(3) 0.3222(2) 0.0580(7) Uani 1 1 d . . . . .
C3 C 0.2404(3) 0.5897(3) 0.1690(3) 0.0772(9) Uani 1 1 d . . . . .
H3A H 0.1839 0.6490 0.1413 0.093 Uiso 1 1 calc R U . . .
H3B H 0.2529 0.5131 0.1372 0.093 Uiso 1 1 calc R U . . .
C4 C 0.3802(3) 0.6556(3) 0.1532(2) 0.0597(7) Uani 1 1 d . . . . .
H4A H 0.4182 0.7159 0.0886 0.072 Uiso 1 1 calc R U . . .
C5 C 0.3385(3) 0.7253(3) 0.2440(2) 0.0664(8) Uani 1 1 d . . . . .
H5A H 0.4197 0.7543 0.2578 0.080 Uiso 1 1 calc R U . . .
H5B H 0.2816 0.7985 0.2362 0.080 Uiso 1 1 calc R U . . .
C6 C 0.4815(3) 0.5560(2) 0.16843(19) 0.0460(6) Uani 1 1 d . . . . .
C7 C 0.5958(3) 0.5213(3) 0.0931(2) 0.0528(7) Uani 1 1 d . . . . .
H7A H 0.6127 0.5615 0.0268 0.063 Uiso 1 1 calc R U . . .
C8 C 0.6858(3) 0.4297(2) 0.11211(19) 0.0506(6) Uani 1 1 d . . . . .
H8A H 0.7617 0.4097 0.0590 0.061 Uiso 1 1 calc R U . . .
C9 C 0.6642(2) 0.3665(2) 0.21057(19) 0.0458(6) Uani 1 1 d . . . . .
C10 C 0.5479(3) 0.4001(2) 0.28746(19) 0.0467(6) Uani 1 1 d . . . . .
H10A H 0.5298 0.3597 0.3539 0.056 Uiso 1 1 calc R U . . .
C11 C 0.4597(2) 0.4929(2) 0.26553(19) 0.0435(6) Uani 1 1 d . . . . .
C12 C 0.8775(3) 0.2445(3) 0.1545(2) 0.0641(8) Uani 1 1 d . . . . .
H12A H 0.8560 0.2421 0.0940 0.077 Uiso 1 1 calc R U . . .
H12B H 0.9035 0.1581 0.1767 0.077 Uiso 1 1 calc R U . . .
C13 C 1.0015(3) 0.3403(3) 0.1287(3) 0.0855(10) Uani 1 1 d . . . . .
H13A H 1.0807 0.3137 0.0776 0.128 Uiso 1 1 calc R U . . .
H13B H 1.0247 0.3425 0.1879 0.128 Uiso 1 1 calc R U . . .
H13C H 0.9782 0.4257 0.1042 0.128 Uiso 1 1 calc R U . . .
C14 C 0.7460(4) 0.2322(4) 0.3406(3) 0.1115(15) Uani 1 1 d . . . . .
H14A H 0.8394 0.2131 0.3412 0.134 Uiso 1 1 calc R U . . .
H14B H 0.7140 0.3028 0.3777 0.134 Uiso 1 1 calc R U . . .
C15 C 0.6539(6) 0.1208(5) 0.3875(4) 0.149(2) Uani 1 1 d . . . . .
H15A H 0.6561 0.0919 0.4540 0.224 Uiso 1 1 calc R U . . .
H15B H 0.6826 0.0526 0.3485 0.224 Uiso 1 1 calc R U . . .
H15C H 0.5600 0.1419 0.3919 0.224 Uiso 1 1 calc R U . . .
N2 N -0.2478(2) -0.1208(2) 0.76428(17) 0.0636(6) Uani 1 1 d . . . . .
O3 O 0.3248(2) 0.17544(19) 0.73099(15) 0.0665(5) Uani 1 1 d . . . . .
O4 O 0.15899(17) 0.17270(16) 0.65304(12) 0.0515(5) Uani 1 1 d . . . . .
C16 C 0.3550(3) 0.3234(3) 0.5792(2) 0.0780(9) Uani 1 1 d . . . . .
H16A H 0.4051 0.2593 0.5418 0.117 Uiso 1 1 calc R U . . .
H16B H 0.4205 0.3793 0.5912 0.117 Uiso 1 1 calc R U . . .
H16C H 0.3057 0.3747 0.5412 0.117 Uiso 1 1 calc R U . . .
C17 C 0.2520(3) 0.2562(2) 0.6776(2) 0.0511(6) Uani 1 1 d . . . . .
C18 C 0.2549(3) 0.1689(3) 0.8369(2) 0.0720(9) Uani 1 1 d . . . . .
H18A H 0.3094 0.2179 0.8645 0.086 Uiso 1 1 calc R U . . .
H18B H 0.2396 0.0791 0.8721 0.086 Uiso 1 1 calc R U . . .
C19 C 0.1170(3) 0.2290(3) 0.8458(2) 0.0590(7) Uani 1 1 d . . . . .
H19A H 0.0755 0.2630 0.9086 0.071 Uiso 1 1 calc R U . . .
C20 C 0.1651(3) 0.3372(3) 0.7520(2) 0.0634(8) Uani 1 1 d . . . . .
H20A H 0.0866 0.3725 0.7342 0.076 Uiso 1 1 calc R U . . .
H20B H 0.2214 0.4074 0.7596 0.076 Uiso 1 1 calc R U . . .
C21 C 0.0178(2) 0.1351(2) 0.82966(18) 0.0450(6) Uani 1 1 d . . . . .
C22 C -0.0988(3) 0.0671(2) 0.90398(19) 0.0513(6) Uani 1 1 d . . . . .
H22A H -0.1184 0.0785 0.9702 0.062 Uiso 1 1 calc R U . . .
C23 C -0.1872(3) -0.0166(2) 0.88425(19) 0.0493(6) Uani 1 1 d . . . . .
H23A H -0.2647 -0.0597 0.9367 0.059 Uiso 1 1 calc R U . . .
C24 C -0.1611(2) -0.0373(2) 0.78579(19) 0.0442(6) Uani 1 1 d . . . . .
C25 C -0.0415(2) 0.0289(2) 0.71024(18) 0.0444(6) Uani 1 1 d . . . . .
H25A H -0.0197 0.0163 0.6441 0.053 Uiso 1 1 calc R U . . .
C26 C 0.0445(2) 0.1126(2) 0.73269(18) 0.0421(6) Uani 1 1 d . . . . .
C27 C -0.3747(3) -0.1843(3) 0.8409(2) 0.0640(8) Uani 1 1 d . . . . .
H27A H -0.3548 -0.2149 0.9020 0.077 Uiso 1 1 calc R U . . .
H27B H -0.4012 -0.2603 0.8188 0.077 Uiso 1 1 calc R U . . .
C28 C -0.4983(3) -0.0984(3) 0.8654(3) 0.0828(10) Uani 1 1 d . . . . .
H28A H -0.5786 -0.1476 0.9159 0.124 Uiso 1 1 calc R U . . .
H28B H -0.5199 -0.0684 0.8056 0.124 Uiso 1 1 calc R U . . .
H28C H -0.4747 -0.0246 0.8901 0.124 Uiso 1 1 calc R U . . .
C29 C -0.2455(13) -0.0752(12) 0.6007(10) 0.110(4) Uiso 0.37 1 d . . P A 1
H29A H -0.2277 -0.1042 0.5377 0.164 Uiso 0.37 1 calc R U P A 1
H29B H -0.1945 0.0072 0.5892 0.164 Uiso 0.37 1 calc R U P A 1
H29C H -0.3445 -0.0651 0.6312 0.164 Uiso 0.37 1 calc R U P A 1
C30 C -0.1977(13) -0.1759(12) 0.6709(8) 0.081(3) Uiso 0.37 1 d . . P A 1
H30A H -0.2420 -0.2621 0.6801 0.097 Uiso 0.37 1 calc R U P A 1
H30B H -0.0962 -0.1805 0.6464 0.097 Uiso 0.37 1 calc R U P A 1
C31 C -0.2418(5) -0.1122(6) 0.6581(4) 0.0630(13) Uani 0.63 1 d . . P A 2
H31A H -0.3355 -0.1312 0.6583 0.076 Uiso 0.63 1 calc R U P A 2
H31B H -0.2119 -0.0235 0.6223 0.076 Uiso 0.63 1 calc R U P A 2
C32 C -0.1442(6) -0.2036(5) 0.6029(4) 0.0852(17) Uani 0.63 1 d . . P A 2
H32A H -0.1497 -0.1982 0.5370 0.128 Uiso 0.63 1 calc R U P A 2
H32B H -0.1705 -0.2913 0.6395 0.128 Uiso 0.63 1 calc R U P A 2
H32C H -0.0496 -0.1802 0.5969 0.128 Uiso 0.63 1 calc R U P A 2

loop_
_atom_site_aniso_label
_atom_site_aniso_U_11
_atom_site_aniso_U_22
_atom_site_aniso_U_33
_atom_site_aniso_U_23
_atom_site_aniso_U_13
_atom_site_aniso_U_12
N1 0.0585(15) 0.0700(16) 0.0638(16) -0.0050(13) -0.0214(13) 0.0270(12)
O1 0.0527(12) 0.0798(14) 0.0906(17) -0.0124(12) -0.0253(12) 0.0018(10)
O2 0.0492(11) 0.0557(11) 0.0535(11) -0.0072(9) -0.0109(9) 0.0149(8)
C1 0.078(2) 0.100(3) 0.084(2) -0.023(2) -0.0084(19) 0.035(2)
C2 0.0494(16) 0.0550(16) 0.0680(19) -0.0124(14) -0.0176(14) 0.0159(13)
C3 0.064(2) 0.093(2) 0.083(2) -0.0180(19) -0.0349(19) 0.0225(17)
C4 0.0537(17) 0.0599(17) 0.0606(18) 0.0019(14) -0.0198(14) 0.0149(14)
C5 0.0578(18) 0.0460(16) 0.091(2) -0.0072(15) -0.0223(16) 0.0186(13)
C6 0.0424(14) 0.0432(14) 0.0504(16) -0.0028(12) -0.0162(12) 0.0031(11)
C7 0.0510(16) 0.0587(16) 0.0468(16) -0.0015(13) -0.0183(13) 0.0041(13)
C8 0.0440(15) 0.0584(16) 0.0485(16) -0.0137(13) -0.0131(12) 0.0067(12)
C9 0.0406(14) 0.0434(14) 0.0569(17) -0.0114(12) -0.0202(13) 0.0047(11)
C10 0.0463(15) 0.0431(13) 0.0485(15) -0.0023(11) -0.0166(12) 0.0037(11)
C11 0.0357(13) 0.0404(13) 0.0532(16) -0.0099(12) -0.0132(12) 0.0012(10)
C12 0.0554(17) 0.0633(17) 0.079(2) -0.0238(15) -0.0247(16) 0.0229(14)
C13 0.058(2) 0.099(3) 0.100(3) -0.025(2) -0.0246(18) 0.0109(18)
C14 0.075(3) 0.096(3) 0.133(4) 0.013(3) -0.013(2) 0.039(2)
C15 0.160(5) 0.099(3) 0.171(5) -0.022(4) -0.037(4) 0.047(3)
N2 0.0564(14) 0.0748(16) 0.0606(15) -0.0197(13) -0.0181(12) -0.0162(12)
O3 0.0555(12) 0.0781(13) 0.0649(13) -0.0104(10) -0.0207(10) 0.0010(10)
O4 0.0510(10) 0.0558(10) 0.0440(10) -0.0104(8) -0.0112(8) -0.0097(8)
C16 0.071(2) 0.086(2) 0.064(2) -0.0038(17) -0.0113(16) -0.0273(17)
C17 0.0504(15) 0.0502(15) 0.0523(16) -0.0068(12) -0.0186(13) -0.0063(12)
C18 0.0602(19) 0.092(2) 0.064(2) -0.0068(17) -0.0266(16) -0.0173(16)
C19 0.0561(17) 0.0707(18) 0.0493(17) -0.0233(14) -0.0115(13) -0.0138(14)
C20 0.0572(17) 0.0517(16) 0.083(2) -0.0241(15) -0.0209(16) -0.0089(13)
C21 0.0428(14) 0.0463(14) 0.0448(15) -0.0126(11) -0.0117(12) -0.0009(11)
C22 0.0500(15) 0.0619(16) 0.0387(15) -0.0146(12) -0.0088(12) -0.0016(13)
C23 0.0425(14) 0.0524(15) 0.0474(16) -0.0061(12) -0.0098(12) -0.0053(12)
C24 0.0412(14) 0.0409(13) 0.0523(16) -0.0093(12) -0.0181(12) -0.0002(11)
C25 0.0459(14) 0.0454(13) 0.0447(14) -0.0149(11) -0.0160(12) 0.0041(11)
C26 0.0396(13) 0.0393(13) 0.0445(15) -0.0077(11) -0.0112(12) 0.0014(11)
C27 0.0572(18) 0.0556(16) 0.078(2) -0.0086(15) -0.0234(16) -0.0157(14)
C28 0.0562(19) 0.091(2) 0.099(3) -0.016(2) -0.0241(18) -0.0036(17)
C31 0.054(3) 0.067(3) 0.073(4) 0.004(3) -0.036(3) -0.020(3)
C32 0.093(4) 0.092(4) 0.067(4) -0.037(3) -0.013(3) -0.011(3)

loop_
_atom_type_symbol
_atom_type_description
_atom_type_scat_dispersion_real
_atom_type_scat_dispersion_imag
_atom_type_scat_source
C C 0.0033 0.0016 'International Tables Vol C Tables 4.2.6.8 and 6.1.1.4'
H H 0.0000 0.0000 'International Tables Vol C Tables 4.2.6.8 and 6.1.1.4'
N N 0.0061 0.0033 'International Tables Vol C Tables 4.2.6.8 and 6.1.1.4'
O O 0.0106 0.0060 'International Tables Vol C Tables 4.2.6.8 and 6.1.1.4'

loop_
_geom_angle_atom_site_label_1
_geom_angle_atom_site_label_2
_geom_angle_atom_site_label_3
_geom_angle
C9 N1 C12 121.8(2)
C9 N1 C14 119.6(2)
C12 N1 C14 116.1(2)
C2 O1 C3 108.8(2)
C11 O2 C2 115.2(2)
C2 C1 H1A 109.5
C2 C1 H1B 109.5
H1A C1 H1B 109.5
C2 C1 H1C 109.5
H1A C1 H1C 109.5
H1B C1 H1C 109.5
O1 C2 O2 108.6(2)
O1 C2 C5 105.3(2)
O2 C2 C5 109.7(2)
O1 C2 C1 109.6(2)
O2 C2 C1 105.3(2)
C5 C2 C1 118.2(3)
O1 C3 C4 104.7(2)
O1 C3 H3A 110.8
C4 C3 H3A 110.8
O1 C3 H3B 110.8
C4 C3 H3B 110.8
H3A C3 H3B 108.9
C6 C4 C3 110.4(2)
C6 C4 C5 107.0(2)
C3 C4 C5 99.9(2)
C6 C4 H4A 112.9
C3 C4 H4A 112.9
C5 C4 H4A 112.9
C2 C5 C4 97.9(2)
C2 C5 H5A 112.2
C4 C5 H5A 112.2
C2 C5 H5B 112.2
C4 C5 H5B 112.2
H5A C5 H5B 109.8
C11 C6 C7 116.6(2)
C11 C6 C4 117.9(2)
C7 C6 C4 125.5(2)
C8 C7 C6 122.8(2)
C8 C7 H7A 118.6
C6 C7 H7A 118.6
C7 C8 C9 120.5(2)
C7 C8 H8A 119.7
C9 C8 H8A 119.7
N1 C9 C8 121.8(2)
N1 C9 C10 121.0(2)
C8 C9 C10 117.2(2)
C11 C10 C9 120.7(2)
C11 C10 H10A 119.7
C9 C10 H10A 119.7
O2 C11 C6 121.9(2)
O2 C11 C10 115.9(2)
C6 C11 C10 122.2(2)
N1 C12 C13 114.1(2)
N1 C12 H12A 108.7
C13 C12 H12A 108.7
N1 C12 H12B 108.7
C13 C12 H12B 108.7
H12A C12 H12B 107.6
C12 C13 H13A 109.5
C12 C13 H13B 109.5
H13A C13 H13B 109.5
C12 C13 H13C 109.5
H13A C13 H13C 109.5
H13B C13 H13C 109.5
C15 C14 N1 110.5(4)
C15 C14 H14A 109.6
N1 C14 H14A 109.6
C15 C14 H14B 109.6
N1 C14 H14B 109.6
H14A C14 H14B 108.1
C14 C15 H15A 109.5
C14 C15 H15B 109.5
H15A C15 H15B 109.5
C14 C15 H15C 109.5
H15A C15 H15C 109.5
H15B C15 H15C 109.5
C24 N2 C27 121.6(2)
C24 N2 C30 120.9(5)
C27 N2 C30 115.6(5)
C24 N2 C31 119.5(3)
C27 N2 C31 115.6(3)
C17 O3 C18 109.5(2)
C26 O4 C17 116.01(18)
C17 C16 H16A 109.5
C17 C16 H16B 109.5
H16A C16 H16B 109.5
C17 C16 H16C 109.5
H16A C16 H16C 109.5
H16B C16 H16C 109.5
O3 C17 O4 108.10(19)
O3 C17 C16 109.1(2)
O4 C17 C16 106.0(2)
O3 C17 C20 104.7(2)
O4 C17 C20 109.3(2)
C16 C17 C20 119.2(2)
O3 C18 C19 104.5(2)
O3 C18 H18A 110.9
C19 C18 H18A 110.9
O3 C18 H18B 110.9
C19 C18 H18B 110.9
H18A C18 H18B 108.9
C21 C19 C18 110.5(2)
C21 C19 C20 107.0(2)
C18 C19 C20 100.0(2)
C21 C19 H19A 112.9
C18 C19 H19A 112.9
C20 C19 H19A 112.9
C17 C20 C19 97.9(2)
C17 C20 H20A 112.2
C19 C20 H20A 112.2
C17 C20 H20B 112.2
C19 C20 H20B 112.2
H20A C20 H20B 109.8
C22 C21 C26 116.4(2)
C22 C21 C19 125.6(2)
C26 C21 C19 118.0(2)
C23 C22 C21 122.9(2)
C23 C22 H22A 118.5
C21 C22 H22A 118.5
C22 C23 C24 120.4(2)
C22 C23 H23A 119.8
C24 C23 H23A 119.8
N2 C24 C23 121.5(2)
N2 C24 C25 121.4(2)
C23 C24 C25 117.1(2)
C26 C25 C24 120.9(2)
C26 C25 H25A 119.5
C24 C25 H25A 119.5
O4 C26 C25 116.2(2)
O4 C26 C21 121.6(2)
C25 C26 C21 122.2(2)
N2 C27 C28 114.4(2)
N2 C27 H27A 108.7
C28 C27 H27A 108.7
N2 C27 H27B 108.7
C28 C27 H27B 108.7
H27A C27 H27B 107.6
C27 C28 H28A 109.5
C27 C28 H28B 109.5
H28A C28 H28B 109.5
C27 C28 H28C 109.5
H28A C28 H28C 109.5
H28B C28 H28C 109.5
C30 C29 H29A 109.5
C30 C29 H29B 109.5
H29A C29 H29B 109.5
C30 C29 H29C 109.5
H29A C29 H29C 109.5
H29B C29 H29C 109.5
N2 C30 C29 100.6(9)
N2 C30 H30A 111.7
C29 C30 H30A 111.7
N2 C30 H30B 111.7
C29 C30 H30B 111.7
H30A C30 H30B 109.4
C32 C31 N2 113.2(5)
C32 C31 H31A 108.9
N2 C31 H31A 108.9
C32 C31 H31B 108.9
N2 C31 H31B 108.9
H31A C31 H31B 107.8
C31 C32 H32A 109.5
C31 C32 H32B 109.5
H32A C32 H32B 109.5
C31 C32 H32C 109.5
H32A C32 H32C 109.5
H32B C32 H32C 109.5

loop_
_geom_bond_atom_site_label_1
_geom_bond_atom_site_label_2
_geom_bond_distance
N1 C9 1.378(3)
N1 C12 1.444(3)
N1 C14 1.529(5)
O1 C2 1.406(3)
O1 C3 1.433(4)
O2 C11 1.378(3)
O2 C2 1.454(3)
C1 C2 1.499(4)
C1 H1A 0.9600
C1 H1B 0.9600
C1 H1C 0.9600
C2 C5 1.499(4)
C3 C4 1.503(4)
C3 H3A 0.9700
C3 H3B 0.9700
C4 C6 1.501(3)
C4 C5 1.530(4)
C4 H4A 0.9800
C5 H5A 0.9700
C5 H5B 0.9700
C6 C11 1.380(3)
C6 C7 1.382(3)
C7 C8 1.378(4)
C7 H7A 0.9300
C8 C9 1.398(3)
C8 H8A 0.9300
C9 C10 1.401(3)
C10 C11 1.386(3)
C10 H10A 0.9300
C12 C13 1.505(4)
C12 H12A 0.9700
C12 H12B 0.9700
C13 H13A 0.9600
C13 H13B 0.9600
C13 H13C 0.9600
C14 C15 1.405(6)
C14 H14A 0.9700
C14 H14B 0.9700
C15 H15A 0.9600
C15 H15B 0.9600
C15 H15C 0.9600
N2 C24 1.378(3)
N2 C27 1.444(3)
N2 C30 1.474(12)
N2 C31 1.493(6)
O3 C17 1.418(3)
O3 C18 1.429(3)
O4 C26 1.376(3)
O4 C17 1.449(3)
C16 C17 1.494(4)
C16 H16A 0.9600
C16 H16B 0.9600
C16 H16C 0.9600
C17 C20 1.509(4)
C18 C19 1.504(4)
C18 H18A 0.9700
C18 H18B 0.9700
C19 C21 1.501(3)
C19 C20 1.536(4)
C19 H19A 0.9800
C20 H20A 0.9700
C20 H20B 0.9700
C21 C22 1.384(3)
C21 C26 1.384(3)
C22 C23 1.378(3)
C22 H22A 0.9300
C23 C24 1.399(3)
C23 H23A 0.9300
C24 C25 1.402(3)
C25 C26 1.382(3)
C25 H25A 0.9300
C27 C28 1.515(4)
C27 H27A 0.9700
C27 H27B 0.9700
C28 H28A 0.9600
C28 H28B 0.9600
C28 H28C 0.9600
C29 C30 1.526(15)
C29 H29A 0.9600
C29 H29B 0.9600
C29 H29C 0.9600
C30 H30A 0.9700
C30 H30B 0.9700
C31 C32 1.490(8)
C31 H31A 0.9700
C31 H31B 0.9700
C32 H32A 0.9600
C32 H32B 0.9600
C32 H32C 0.9600
